data_2218827
loop_
_publ_author_name
'Aghabozorg, Hossein'
'Heidari, Mohammad'
'Bagheri, Sara'
'Attar Gharamaleki, Jafar'
'Ghadermazi, Mohammad'

_publ_section_title
;Propane-1,2-diammonium
 bis(pyridine-2,6-dicarboxylato-\k^3^<i>O</i>,<i>N</i>,<i>O</i>')nickelate(II)
 tetrahydrate
;
_journal_coeditor_code SU2054
_journal_issue 7
_journal_name_full 'Acta Crystallographica Section E'
_journal_page_first m874
_journal_page_last m875
_journal_paper_doi 10.1107/S1600536808016309
_journal_volume 64
_journal_year 2008
_chemical_formula_iupac '(C3 H12 N2) [Ni (C7 H3 N O4)2] , 4H2 O'
_chemical_formula_moiety 'C3 H12 N2 2+ , C14 H6 N2 Ni O8 2- , 4H2 O'
_chemical_formula_sum 'C17 H26 N4 Ni O12'
_chemical_formula_weight 537.13
_chemical_name_systematic
;
Propane-1,2-diammonium
bis(pyridine-2,6-dicarboxylato-\k^3^O,N,O')nickelate(II) tetrahydrate
;
_space_group_IT_number 33
_symmetry_cell_setting orthorhombic
_symmetry_space_group_name_Hall 'P 2c -2n'
_symmetry_space_group_name_H-M 'P n a 21'
_atom_sites_solution_hydrogens mixed
_atom_sites_solution_primary direct
_atom_sites_solution_secondary difmap
_audit_creation_method SHELXL97
_cell_angle_alpha 90.00
_cell_angle_beta 90.00
_cell_angle_gamma 90.00
_cell_formula_units_Z 4
_cell_length_a 20.7598(6)
_cell_length_b 8.2582(2)
_cell_length_c 12.7242(4)
_cell_measurement_reflns_used 410
_cell_measurement_temperature 100(2)
_cell_measurement_theta_max 29
_cell_measurement_theta_min 3
_cell_volume 2181.42(11)
_computing_cell_refinement 'SAINT (Bruker, 2007)'
_computing_data_collection 'APEX2 (Bruker, 2007)'
_computing_data_reduction 'SAINT (Bruker, 2007)'
_computing_molecular_graphics 'SHELXTL (Sheldrick, 2008)'
_computing_publication_material 'SHELXTL (Sheldrick, 2008)'
_computing_structure_refinement 'SHELXL97 (Sheldrick, 2008)'
_computing_structure_solution 'SHELXS97 (Sheldrick, 2008)'
_diffrn_ambient_temperature 100(2)
_diffrn_measured_fraction_theta_full 1.000
_diffrn_measured_fraction_theta_max 1.000
_diffrn_measurement_device_type 'Bruker APEXII CCD area-detector'
_diffrn_measurement_method \w
_diffrn_radiation_monochromator graphite
_diffrn_radiation_source 'fine-focus sealed tube'
_diffrn_radiation_type MoK\a
_diffrn_radiation_wavelength 0.71073
_diffrn_reflns_av_R_equivalents 0.0354
_diffrn_reflns_av_sigmaI/netI 0.0298
_diffrn_reflns_limit_h_max 29
_diffrn_reflns_limit_h_min -29
_diffrn_reflns_limit_k_max 11
_diffrn_reflns_limit_k_min -11
_diffrn_reflns_limit_l_max 17
_diffrn_reflns_limit_l_min -17
_diffrn_reflns_number 36654
_diffrn_reflns_theta_full 29.99
_diffrn_reflns_theta_max 29.99
_diffrn_reflns_theta_min 1.96
_diffrn_standards_decay_% 0
_diffrn_standards_number 0
_exptl_absorpt_coefficient_mu 0.963
_exptl_absorpt_correction_T_max 0.898
_exptl_absorpt_correction_T_min 0.781
_exptl_absorpt_correction_type multi-scan
_exptl_absorpt_process_details '(SADABS; Sheldrick, 1996)'
_exptl_crystal_colour light-green
_exptl_crystal_density_diffrn 1.635
_exptl_crystal_density_method 'not measured'
_exptl_crystal_description prism
_exptl_crystal_F_000 1120
_exptl_crystal_size_max 0.26
_exptl_crystal_size_mid 0.22
_exptl_crystal_size_min 0.11
_refine_diff_density_max 0.339
_refine_diff_density_min -0.334
_refine_ls_abs_structure_details 'Flack (1983), with how many Friedel pairs?'
_refine_ls_abs_structure_Flack 0.004(7)
_refine_ls_extinction_method none
_refine_ls_goodness_of_fit_ref 1.006
_refine_ls_hydrogen_treatment constr
_refine_ls_matrix_type full
_refine_ls_number_parameters 310
_refine_ls_number_reflns 6379
_refine_ls_number_restraints 1
_refine_ls_restrained_S_all 1.006
_refine_ls_R_factor_all 0.0260
_refine_ls_R_factor_gt 0.0234
_refine_ls_shift/su_max 0.001
_refine_ls_shift/su_mean 0.000
_refine_ls_structure_factor_coef Fsqd
_refine_ls_weighting_details 'calc w = 1/[\s^2^(Fo^2^)+(0.03P)^2^+0.5P] where P=(Fo^2^+2Fc^2^)/3'
_refine_ls_weighting_scheme calc
_refine_ls_wR_factor_gt 0.0577
_refine_ls_wR_factor_ref 0.0590
_reflns_number_gt 6016
_reflns_number_total 6379
_reflns_threshold_expression I>2\s(I)
_cod_data_source_file su2054.cif
_cod_data_source_block I
_cod_database_code 2218827
_cod_database_fobs_code 2218827

loop_
_symmetry_equiv_pos_as_xyz
'x, y, z'
'-x, -y, z+1/2'
'x+1/2, -y+1/2, z'
'-x+1/2, y+1/2, z+1/2'

loop_
_atom_site_type_symbol
_atom_site_label
_atom_site_fract_x
_atom_site_fract_y
_atom_site_fract_z
_atom_site_U_iso_or_equiv
_atom_site_adp_type
_atom_site_calc_flag
_atom_site_refinement_flags
_atom_site_occupancy
Ni Ni1 0.230880(7) 0.50781(2) 0.25665(2) 0.00841(4) Uani d . 1
O O1 0.36657(5) 0.27840(12) 0.44207(8) 0.0123(2) Uani d . 1
O O2 0.30848(5) 0.35043(12) 0.30169(8) 0.0110(2) Uani d . 1
O O3 0.15872(5) 0.68763(13) 0.28120(8) 0.0131(2) Uani d . 1
O O4 0.10593(5) 0.81657(13) 0.41025(9) 0.0133(2) Uani d . 1
O O5 0.35128(5) 0.74395(13) 0.04995(8) 0.0128(2) Uani d . 1
O O6 0.30178(5) 0.66991(13) 0.19960(8) 0.0113(2) Uani d . 1
O O7 0.15889(5) 0.32530(12) 0.24551(9) 0.0120(2) Uani d . 1
O O8 0.09570(5) 0.20477(13) 0.12645(9) 0.0146(2) Uani d . 1
N N1 0.23302(5) 0.53498(17) 0.41041(11) 0.0085(2) Uani d . 1
N N2 0.22246(6) 0.48264(15) 0.10356(12) 0.0090(3) Uani d . 1
C C1 0.27701(7) 0.45504(17) 0.46722(12) 0.0087(2) Uani d . 1
C C2 0.28041(8) 0.47344(19) 0.57519(13) 0.0109(3) Uani d . 1
H H2A 0.3120 0.4178 0.6153 0.013 Uiso calc R 1
C C3 0.23594(7) 0.57630(18) 0.62343(12) 0.0112(3) Uani d . 1
H H3A 0.2371 0.5909 0.6975 0.013 Uiso calc R 1
C C4 0.18997(7) 0.65754(17) 0.56366(11) 0.0102(3) Uani d . 1
H H4A 0.1593 0.7270 0.5958 0.012 Uiso calc R 1
C C5 0.19040(7) 0.63384(17) 0.45558(11) 0.0088(2) Uani d . 1
C C6 0.32098(6) 0.35197(16) 0.39952(12) 0.0096(2) Uani d . 1
C C7 0.14761(7) 0.71970(17) 0.37710(11) 0.0102(3) Uani d . 1
C C8 0.26305(6) 0.56135(18) 0.04015(12) 0.0095(3) Uani d . 1
C C9 0.26076(7) 0.5380(2) -0.06858(12) 0.0105(3) Uani d . 1
H H9A 0.2901 0.5919 -0.1140 0.013 Uiso calc R 1
C C10 0.21417(7) 0.43328(18) -0.10826(11) 0.0121(3) Uani d . 1
H H10A 0.2116 0.4147 -0.1818 0.015 Uiso calc R 1
C C11 0.17109(7) 0.35526(17) -0.04071(12) 0.0110(3) Uani d . 1
H H11A 0.1385 0.2857 -0.0673 0.013 Uiso calc R 1
C C12 0.17748(6) 0.38260(17) 0.06599(12) 0.0097(2) Uani d . 1
C C13 0.30969(6) 0.66803(17) 0.10021(12) 0.0101(3) Uani d . 1
C C14 0.14033(7) 0.29812(17) 0.15243(12) 0.0108(3) Uani d . 1
N N3 0.54006(6) 0.43977(15) 0.30200(10) 0.0123(2) Uani d . 1
H H3B 0.5651 0.5201 0.3289 0.018 Uiso calc R 1
H H3C 0.5010 0.4809 0.2837 0.018 Uiso calc R 1
H H3D 0.5595 0.3971 0.2442 0.018 Uiso calc R 1
N N4 0.44676(5) 0.16524(15) 0.27970(10) 0.0118(2) Uani d . 1
H H4B 0.4502 0.2393 0.2270 0.018 Uiso calc R 1
H H4C 0.4162 0.1982 0.3263 0.018 Uiso calc R 1
H H4D 0.4354 0.0676 0.2523 0.018 Uiso calc R 1
C C15 0.53120(7) 0.31041(17) 0.38271(12) 0.0130(3) Uani d . 1
H H15A 0.4983 0.3459 0.4340 0.016 Uiso calc R 1
H H15B 0.5722 0.2949 0.4212 0.016 Uiso calc R 1
C C16 0.51052(7) 0.14977(17) 0.33504(12) 0.0113(2) Uani d . 1
H H16A 0.5437 0.1154 0.2827 0.014 Uiso calc R 1
C C17 0.50526(8) 0.01962(18) 0.41937(13) 0.0174(3) Uani d . 1
H H17A 0.4940 -0.0840 0.3866 0.026 Uiso calc R 1
H H17B 0.4718 0.0499 0.4700 0.026 Uiso calc R 1
H H17C 0.5466 0.0091 0.4558 0.026 Uiso calc R 1
O O1W 0.42220(5) 0.59529(14) 0.30653(9) 0.0169(2) Uani d . 1
H H1WA 0.4295 0.6786 0.2735 0.020 Uiso d R 1
H H1WB 0.3837 0.5823 0.2945 0.020 Uiso d R 1
O O2W 0.06395(6) 0.74698(19) 0.13415(10) 0.0297(3) Uani d . 1
H H2WA 0.0821 0.6693 0.1612 0.036 Uiso d R 1
H H2WB 0.0882 0.7755 0.0867 0.036 Uiso d R 1
O O3W -0.03481(5) 0.15335(15) 0.09506(9) 0.0199(2) Uani d . 1
H H3WA 0.0027 0.1743 0.0800 0.024 Uiso d R 1
H H3WB -0.0520 0.1482 0.0372 0.024 Uiso d R 1
O O4W 0.44262(5) 0.86620(13) 0.18005(9) 0.0158(2) Uani d . 1
H H4WA 0.4731 0.8280 0.1474 0.019 Uiso d R 1
H H4WB 0.4180 0.8294 0.1357 0.019 Uiso d R 1

loop_
_atom_site_aniso_label
_atom_site_aniso_U_11
_atom_site_aniso_U_22
_atom_site_aniso_U_33
_atom_site_aniso_U_12
_atom_site_aniso_U_13
_atom_site_aniso_U_23
Ni1 0.00786(7) 0.01104(7) 0.00634(7) 0.00044(6) -0.00030(7) -0.00050(7)
O1 0.0097(4) 0.0146(5) 0.0125(5) 0.0032(4) -0.0006(4) 0.0011(4)
O2 0.0123(4) 0.0127(5) 0.0082(5) 0.0015(4) -0.0003(4) -0.0013(4)
O3 0.0121(5) 0.0174(5) 0.0097(5) 0.0037(4) -0.0006(4) 0.0003(4)
O4 0.0125(5) 0.0146(5) 0.0129(5) 0.0047(4) 0.0020(4) 0.0016(4)
O5 0.0110(5) 0.0154(5) 0.0121(5) -0.0025(4) 0.0019(4) -0.0005(4)
O6 0.0106(5) 0.0139(5) 0.0092(5) -0.0009(4) -0.0003(4) -0.0009(4)
O7 0.0115(4) 0.0165(4) 0.0081(5) -0.0015(3) 0.0002(4) 0.0010(4)
O8 0.0131(5) 0.0173(5) 0.0134(5) -0.0049(4) -0.0003(4) -0.0013(4)
N1 0.0095(6) 0.0079(5) 0.0080(6) -0.0005(4) -0.0004(4) -0.0014(5)
N2 0.0081(5) 0.0099(5) 0.0088(6) 0.0014(4) 0.0000(5) 0.0009(5)
C1 0.0084(6) 0.0083(6) 0.0095(6) -0.0008(5) -0.0002(5) 0.0010(5)
C2 0.0123(6) 0.0093(6) 0.0111(7) -0.0004(5) -0.0004(5) 0.0009(5)
C3 0.0136(6) 0.0122(6) 0.0080(6) -0.0017(5) 0.0010(5) -0.0003(5)
C4 0.0106(6) 0.0110(6) 0.0090(6) -0.0010(5) 0.0032(5) -0.0012(5)
C5 0.0074(6) 0.0098(6) 0.0094(6) -0.0007(5) 0.0001(5) 0.0019(5)
C6 0.0084(6) 0.0084(6) 0.0121(6) -0.0010(4) 0.0012(5) -0.0001(5)
C7 0.0090(6) 0.0102(6) 0.0114(6) -0.0010(5) -0.0005(5) 0.0012(5)
C8 0.0080(6) 0.0096(6) 0.0108(7) 0.0008(5) 0.0000(5) -0.0010(5)
C9 0.0135(6) 0.0098(6) 0.0081(7) 0.0006(5) 0.0003(5) 0.0022(5)
C10 0.0171(7) 0.0122(6) 0.0071(6) 0.0015(5) -0.0011(5) -0.0013(5)
C11 0.0112(6) 0.0105(6) 0.0112(6) 0.0007(5) -0.0015(5) -0.0004(5)
C12 0.0073(6) 0.0098(6) 0.0121(6) 0.0011(5) 0.0001(5) -0.0004(5)
C13 0.0083(6) 0.0096(6) 0.0125(6) 0.0015(5) -0.0007(5) -0.0010(5)
C14 0.0088(6) 0.0116(6) 0.0119(6) 0.0010(5) 0.0022(5) 0.0001(5)
N3 0.0108(5) 0.0121(5) 0.0141(6) -0.0006(4) -0.0012(4) -0.0033(5)
N4 0.0106(5) 0.0127(5) 0.0122(6) 0.0001(4) -0.0016(4) -0.0010(4)
C15 0.0127(6) 0.0143(6) 0.0119(6) -0.0011(5) -0.0011(5) -0.0020(5)
C16 0.0099(6) 0.0127(6) 0.0113(6) 0.0003(5) -0.0007(5) -0.0006(5)
C17 0.0204(7) 0.0153(7) 0.0164(7) 0.0027(5) -0.0024(6) 0.0026(6)
O1W 0.0118(5) 0.0196(5) 0.0193(6) 0.0011(4) -0.0009(4) 0.0034(4)
O2W 0.0140(5) 0.0595(9) 0.0155(6) -0.0035(6) -0.0019(4) 0.0121(6)
O3W 0.0142(5) 0.0318(6) 0.0138(5) 0.0009(5) -0.0037(4) -0.0011(5)
O4W 0.0139(5) 0.0171(5) 0.0163(5) -0.0014(4) -0.0006(4) -0.0047(4)

loop_
_atom_type_symbol
_atom_type_description
_atom_type_scat_dispersion_real
_atom_type_scat_dispersion_imag
_atom_type_scat_source
C C 0.0033 0.0016 'International Tables Vol C Tables 4.2.6.8 and 6.1.1.4'
H H 0.0000 0.0000 'International Tables Vol C Tables 4.2.6.8 and 6.1.1.4'
N N 0.0061 0.0033 'International Tables Vol C Tables 4.2.6.8 and 6.1.1.4'
O O 0.0106 0.0060 'International Tables Vol C Tables 4.2.6.8 and 6.1.1.4'
Ni Ni 0.3393 1.1124 'International Tables Vol C Tables 4.2.6.8 and 6.1.1.4'

loop_
_geom_angle_atom_site_label_1
_geom_angle_atom_site_label_2
_geom_angle_atom_site_label_3
_geom_angle
_geom_angle_publ_flag
N2 Ni1 N1 176.17(5) n
N2 Ni1 O6 77.83(5) ?
N1 Ni1 O6 104.64(5) ?
N2 Ni1 O7 78.27(5) ?
N1 Ni1 O7 99.37(5) ?
O6 Ni1 O7 155.96(4) n
N2 Ni1 O3 98.99(5) ?
N1 Ni1 O3 77.94(5) ?
O6 Ni1 O3 95.64(4) ?
O7 Ni1 O3 90.55(4) n
N2 Ni1 O2 105.48(5) ?
N1 Ni1 O2 77.70(5) ?
O6 Ni1 O2 87.29(4) n
O7 Ni1 O2 96.66(4) ?
O3 Ni1 O2 155.41(4) n
C6 O2 Ni1 114.09(9) ?
C7 O3 Ni1 114.43(9) ?
C13 O6 Ni1 114.94(9) ?
C14 O7 Ni1 113.70(9) ?
C5 N1 C1 121.44(14) ?
C5 N1 Ni1 118.86(10) ?
C1 N1 Ni1 119.70(10) ?
C12 N2 C8 121.75(15) ?
C12 N2 Ni1 118.82(11) ?
C8 N2 Ni1 119.39(11) ?
N1 C1 C2 121.11(14) ?
N1 C1 C6 112.38(13) ?
C2 C1 C6 126.50(14) ?
C1 C2 C3 117.99(14) ?
C1 C2 H2A 121.0 ?
C3 C2 H2A 121.0 ?
C4 C3 C2 120.40(14) ?
C4 C3 H3A 119.8 ?
C2 C3 H3A 119.8 ?
C5 C4 C3 117.93(13) ?
C5 C4 H4A 121.0 ?
C3 C4 H4A 121.0 ?
N1 C5 C4 121.13(14) ?
N1 C5 C7 113.07(13) ?
C4 C5 C7 125.70(13) ?
O1 C6 O2 125.06(13) ?
O1 C6 C1 118.90(13) ?
O2 C6 C1 116.03(12) ?
O4 C7 O3 125.65(13) ?
O4 C7 C5 118.88(13) ?
O3 C7 C5 115.46(12) ?
N2 C8 C9 120.62(14) ?
N2 C8 C13 112.42(13) ?
C9 C8 C13 126.95(13) ?
C10 C9 C8 117.93(14) ?
C10 C9 H9A 121.0 ?
C8 C9 H9A 121.0 ?
C9 C10 C11 120.52(14) ?
C9 C10 H10A 119.7 ?
C11 C10 H10A 119.7 ?
C12 C11 C10 117.85(14) ?
C12 C11 H11A 121.1 ?
C10 C11 H11A 121.1 ?
N2 C12 C11 121.31(14) ?
N2 C12 C14 112.42(14) ?
C11 C12 C14 126.11(13) ?
O5 C13 O6 126.37(14) ?
O5 C13 C8 118.49(13) ?
O6 C13 C8 115.14(12) ?
O8 C14 O7 125.63(14) ?
O8 C14 C12 118.02(13) ?
O7 C14 C12 116.31(12) ?
C15 N3 H3B 109.5 ?
C15 N3 H3C 109.5 ?
H3B N3 H3C 109.5 ?
C15 N3 H3D 109.5 ?
H3B N3 H3D 109.5 ?
H3C N3 H3D 109.5 ?
C16 N4 H4B 109.5 ?
C16 N4 H4C 109.5 ?
H4B N4 H4C 109.5 ?
C16 N4 H4D 109.5 ?
H4B N4 H4D 109.5 ?
H4C N4 H4D 109.5 ?
N3 C15 C16 112.62(12) ?
N3 C15 H15A 109.1 ?
C16 C15 H15A 109.1 ?
N3 C15 H15B 109.1 ?
C16 C15 H15B 109.1 ?
H15A C15 H15B 107.8 ?
N4 C16 C15 111.16(11) ?
N4 C16 C17 109.06(12) ?
C15 C16 C17 110.80(12) ?
N4 C16 H16A 108.6 ?
C15 C16 H16A 108.6 ?
C17 C16 H16A 108.6 ?
C16 C17 H17A 109.5 ?
C16 C17 H17B 109.5 ?
H17A C17 H17B 109.5 ?
C16 C17 H17C 109.5 ?
H17A C17 H17C 109.5 ?
H17B C17 H17C 109.5 ?
H1WA O1W H1WB 101.2 ?
H2WA O2W H2WB 104.5 ?
H3WA O3W H3WB 102.4 ?
H4WA O4W H4WB 89.5 ?

loop_
_geom_bond_atom_site_label_1
_geom_bond_atom_site_label_2
_geom_bond_distance
_geom_bond_publ_flag
Ni1 N2 1.9668(15) n
Ni1 N1 1.9698(14) n
Ni1 O6 2.1178(11) n
Ni1 O7 2.1273(10) n
Ni1 O3 2.1324(10) n
Ni1 O2 2.1477(10) n
O1 C6 1.2483(17) ?
O2 C6 1.2717(18) ?
O3 C7 1.2697(18) ?
O4 C7 1.2516(17) ?
O5 C13 1.2441(18) ?
O6 C13 1.2754(19) ?
O7 C14 1.2655(19) ?
O8 C14 1.2498(18) ?
N1 C5 1.3340(19) ?
N1 C1 1.3387(19) ?
N2 C12 1.335(2) ?
N2 C8 1.335(2) ?
C1 C2 1.384(2) ?
C1 C6 1.516(2) ?
C2 C3 1.397(2) ?
C2 H2A 0.9500 ?
C3 C4 1.393(2) ?
C3 H3A 0.9500 ?
C4 C5 1.389(2) ?
C4 H4A 0.9500 ?
C5 C7 1.5130(19) ?
C8 C9 1.398(2) ?
C8 C13 1.516(2) ?
C9 C10 1.392(2) ?
C9 H9A 0.9500 ?
C10 C11 1.398(2) ?
C10 H10A 0.9500 ?
C11 C12 1.383(2) ?
C11 H11A 0.9500 ?
C12 C14 1.514(2) ?
N3 C15 1.4932(19) ?
N3 H3B 0.9100 ?
N3 H3C 0.9100 ?
N3 H3D 0.9100 ?
N4 C16 1.5048(17) ?
N4 H4B 0.9100 ?
N4 H4C 0.9100 ?
N4 H4D 0.9100 ?
C15 C16 1.5205(19) ?
C15 H15A 0.9900 ?
C15 H15B 0.9900 ?
C16 C17 1.523(2) ?
C16 H16A 1.0000 ?
C17 H17A 0.9800 ?
C17 H17B 0.9800 ?
C17 H17C 0.9800 ?
O1W H1WA 0.8201 ?
O1W H1WB 0.8200 ?
O2W H2WA 0.8201 ?
O2W H2WB 0.8198 ?
O3W H3WA 0.8200 ?
O3W H3WB 0.8201 ?
O4W H4WA 0.8201 ?
O4W H4WB 0.8201 ?

loop_
_geom_hbond_atom_site_label_D
_geom_hbond_atom_site_label_H
_geom_hbond_atom_site_label_A
_geom_hbond_site_symmetry_A
_geom_hbond_distance_DH
_geom_hbond_distance_HA
_geom_hbond_distance_DA
_geom_hbond_angle_DHA
_geom_hbond_publ_flag
O1W H1WA O4W 1_555 0.82 1.97 2.788(2) 173 y
O1W H1WB O2 1_555 0.82 2.47 3.109(2) 135 y
O1W H1WB O6 1_555 0.82 2.21 2.912(2) 144 y
O2W H2WA O3 1_555 0.82 2.21 2.759(2) 125 y
N3 H3B O4 3_565 0.91 1.90 2.795(2) 168 y
N3 H3C O1W 1_555 0.91 1.91 2.763(2) 155 y
N3 H3D O8 3_555 0.91 1.88 2.783(2) 176 y
O2W H2WB O1 4_554 0.82 2.07 2.849(2) 160 y
N4 H4B O3W 3_555 0.91 1.92 2.812(2) 165 y
N4 H4C O1 1_555 0.91 1.92 2.813(2) 168 y
N4 H4D O4W 1_545 0.91 1.91 2.777(2) 160 y
O3W H3WA O8 1_555 0.82 2.03 2.771(2) 149 y
O3W H3WB O4 2_564 0.82 1.99 2.787(2) 166 y
O4W H4WA O2W 3_565 0.82 1.99 2.749(2) 153 y
O4W H4WB O5 1_555 0.82 1.90 2.712(2) 171 y
C10 H10A O6 4_544 0.95 2.54 3.289(2) 136 y
C11 H11A O1W 4_544 0.95 2.58 3.484(2) 160 y
C15 H15B O5 2_665 0.99 2.30 3.268(2) 164 y
C16 H16A O7 3_555 1.00 2.49 3.291(2) 137 y

loop_
_geom_torsion_atom_site_label_1
_geom_torsion_atom_site_label_2
_geom_torsion_atom_site_label_3
_geom_torsion_atom_site_label_4
_geom_torsion
_geom_torsion_publ_flag
N2 Ni1 O2 C6 179.68(10) ?
N1 Ni1 O2 C6 -2.52(10) ?
O6 Ni1 O2 C6 103.10(10) ?
O7 Ni1 O2 C6 -100.70(10) ?
O3 Ni1 O2 C6 5.46(16) ?
N2 Ni1 O3 C7 173.26(10) ?
N1 Ni1 O3 C7 -4.41(10) ?
O6 Ni1 O3 C7 -108.21(10) ?
O7 Ni1 O3 C7 95.05(10) n
O2 Ni1 O3 C7 -12.39(16) ?
N2 Ni1 O6 C13 -4.98(10) ?
N1 Ni1 O6 C13 178.04(10) ?
O7 Ni1 O6 C13 1.20(16) ?
O3 Ni1 O6 C13 -102.99(10) ?
O2 Ni1 O6 C13 101.50(10) ?
N2 Ni1 O7 C14 -6.39(10) ?
N1 Ni1 O7 C14 170.54(10) ?
O6 Ni1 O7 C14 -12.55(15) ?
O3 Ni1 O7 C14 92.68(10) n
O2 Ni1 O7 C14 -110.88(10) ?
O6 Ni1 N1 C5 96.77(11) ?
O7 Ni1 N1 C5 -84.54(11) ?
O3 Ni1 N1 C5 4.01(11) ?
O2 Ni1 N1 C5 -179.38(12) ?
O6 Ni1 N1 C1 -83.00(12) ?
O7 Ni1 N1 C1 95.70(11) ?
O3 Ni1 N1 C1 -175.75(12) ?
O2 Ni1 N1 C1 0.86(11) ?
O6 Ni1 N2 C12 -178.35(11) ?
O7 Ni1 N2 C12 4.21(10) ?
O3 Ni1 N2 C12 -84.47(11) ?
O2 Ni1 N2 C12 97.96(11) ?
O6 Ni1 N2 C8 3.88(10) ?
O7 Ni1 N2 C8 -173.56(11) ?
O3 Ni1 N2 C8 97.75(11) ?
O2 Ni1 N2 C8 -79.81(11) ?
C5 N1 C1 C2 -0.8(2) ?
Ni1 N1 C1 C2 179.00(11) ?
C5 N1 C1 C6 -179.12(12) ?
Ni1 N1 C1 C6 0.63(16) ?
N1 C1 C2 C3 0.9(2) ?
C6 C1 C2 C3 179.00(13) ?
C1 C2 C3 C4 -0.2(2) ?
C2 C3 C4 C5 -0.6(2) ?
C1 N1 C5 C4 -0.1(2) ?
Ni1 N1 C5 C4 -179.84(10) ?
C1 N1 C5 C7 176.61(12) ?
Ni1 N1 C5 C7 -3.14(16) ?
C3 C4 C5 N1 0.7(2) ?
C3 C4 C5 C7 -175.52(13) ?
Ni1 O2 C6 O1 -175.13(11) ?
Ni1 O2 C6 C1 3.57(15) ?
N1 C1 C6 O1 175.89(13) ?
C2 C1 C6 O1 -2.4(2) ?
N1 C1 C6 O2 -2.89(18) ?
C2 C1 C6 O2 178.85(14) ?
Ni1 O3 C7 O4 -177.39(11) ?
Ni1 O3 C7 C5 4.04(15) ?
N1 C5 C7 O4 -179.55(13) ?
C4 C5 C7 O4 -3.0(2) ?
N1 C5 C7 O3 -0.87(18) ?
C4 C5 C7 O3 175.64(13) ?
C12 N2 C8 C9 -1.7(2) ?
Ni1 N2 C8 C9 176.03(11) ?
C12 N2 C8 C13 179.89(12) ?
Ni1 N2 C8 C13 -2.41(16) ?
N2 C8 C9 C10 1.3(2) ?
C13 C8 C9 C10 179.52(14) ?
C8 C9 C10 C11 0.3(2) ?
C9 C10 C11 C12 -1.6(2) ?
C8 N2 C12 C11 0.3(2) ?
Ni1 N2 C12 C11 -177.38(10) ?
C8 N2 C12 C14 175.92(12) ?
Ni1 N2 C12 C14 -1.80(16) ?
C10 C11 C12 N2 1.3(2) ?
C10 C11 C12 C14 -173.67(13) ?
Ni1 O6 C13 O5 -174.76(11) ?
Ni1 O6 C13 C8 5.13(15) ?
N2 C8 C13 O5 177.84(12) ?
C9 C8 C13 O5 -0.5(2) ?
N2 C8 C13 O6 -2.06(18) ?
C9 C8 C13 O6 179.62(14) ?
Ni1 O7 C14 O8 -174.94(12) ?
Ni1 O7 C14 C12 7.30(15) ?
N2 C12 C14 O8 178.05(12) ?
C11 C12 C14 O8 -6.6(2) ?
N2 C12 C14 O7 -4.02(18) ?
C11 C12 C14 O7 171.32(14) ?
N3 C15 C16 N4 -61.32(15) ?
N3 C15 C16 C17 177.24(12) ?
